data_4130482
loop_
_publ_author_name
'Tseng, Kuei-Nin T'
'Kampf, Jeff W.'
'Szymczak, Nathaniel K.'

_publ_section_title
;
 Modular Attachment of Appended Boron Lewis Acids to a Ruthenium Pincer
 Catalyst: Metal-Ligand Cooperativity Enables Selective Alkyne
 Hydrogenation.
;
_journal_issue 33
_journal_name_full 'Journal of the American Chemical Society'
_journal_page_first 10378
_journal_page_last 10381
_journal_paper_doi 10.1021/jacs.6b03972
_journal_volume 138
_journal_year 2016
_chemical_formula_moiety 'C47 H45 B N5 O P Ru'
_chemical_formula_sum 'C47 H45 B N5 O P Ru'
_chemical_formula_weight 838.73
_space_group_crystal_system monoclinic
_space_group_IT_number 14
_space_group_name_Hall '-P 2yn'
_space_group_name_H-M_alt 'P 1 21/n 1'
_atom_sites_solution_hydrogens mixed
_atom_sites_solution_primary direct
_atom_sites_solution_secondary difmap
_audit_creation_method SHELXL-2014/6
_cell_angle_alpha 90
_cell_angle_beta 101.252(11)
_cell_angle_gamma 90
_cell_formula_units_Z 4
_cell_length_a 11.564(3)
_cell_length_b 12.7724(2)
_cell_length_c 27.0595(19)
_cell_measurement_reflns_used 34961
_cell_measurement_temperature 85(2)
_cell_measurement_theta_max 68.30
_cell_measurement_theta_min 3.30
_cell_volume 3919.9(11)
_computing_cell_refinement 'CrystalClear-SM Expert 2.0 r16'
_computing_data_collection 'CrystalClear-SM Expert 2.0 r16 (Rigaku, 2014)'
_computing_data_reduction 'CrystalClear-SM Expert 2.0 r16'
_computing_molecular_graphics 'Bruker SHELXTL'
_computing_publication_material 'Bruker SHELXTL'
_computing_structure_refinement 'SHELXL-2014/6 (Sheldrick, 2014)'
_computing_structure_solution 'SHELXT (Sheldrick, 2014)'
_diffrn_ambient_temperature 85(2)
_diffrn_detector_area_resol_mean 29.257
_diffrn_measured_fraction_theta_full 0.994
_diffrn_measured_fraction_theta_max 0.993
_diffrn_measurement_device_type 'Rigaku Saturn944+ CCD'
_diffrn_measurement_method \w
_diffrn_radiation_type CuK\a
_diffrn_radiation_wavelength 1.54178
_diffrn_reflns_av_R_equivalents 0.0823
_diffrn_reflns_av_unetI/netI 0.0520
_diffrn_reflns_Laue_measured_fraction_full 0.994
_diffrn_reflns_Laue_measured_fraction_max 0.993
_diffrn_reflns_limit_h_max 13
_diffrn_reflns_limit_h_min -13
_diffrn_reflns_limit_k_max 15
_diffrn_reflns_limit_k_min -15
_diffrn_reflns_limit_l_max 29
_diffrn_reflns_limit_l_min -32
_diffrn_reflns_number 58826
_diffrn_reflns_point_group_measured_fraction_full 0.994
_diffrn_reflns_point_group_measured_fraction_max 0.993
_diffrn_reflns_theta_full 67.679
_diffrn_reflns_theta_max 68.224
_diffrn_reflns_theta_min 3.841
_diffrn_source 'micro-focus rotating anode'
_exptl_absorpt_coefficient_mu 3.964
_exptl_absorpt_correction_T_max 1.000
_exptl_absorpt_correction_T_min 0.772
_exptl_absorpt_correction_type multi-scan
_exptl_absorpt_process_details
;
    Higashi, T. (1995). Program for Absorption Correction.
    Rigaku Corporation, Tokyo, Japan.
;
_exptl_crystal_colour orange
_exptl_crystal_density_diffrn 1.421
_exptl_crystal_density_method 'not measured'
_exptl_crystal_description needle
_exptl_crystal_F_000 1736
_exptl_crystal_size_max 0.160
_exptl_crystal_size_mid 0.040
_exptl_crystal_size_min 0.040
_refine_diff_density_max 1.067
_refine_diff_density_min -1.298
_refine_diff_density_rms 0.112
_refine_ls_extinction_coef 0.00045(9)
_refine_ls_extinction_expression Fc^*^=kFc[1+0.001xFc^2^\l^3^/sin(2\q)]^-1/4^
_refine_ls_extinction_method SHELXL
_refine_ls_goodness_of_fit_ref 1.153
_refine_ls_hydrogen_treatment mixed
_refine_ls_matrix_type full
_refine_ls_number_parameters 511
_refine_ls_number_reflns 7116
_refine_ls_number_restraints 0
_refine_ls_restrained_S_all 1.153
_refine_ls_R_factor_all 0.0554
_refine_ls_R_factor_gt 0.0516
_refine_ls_shift/su_max 0.001
_refine_ls_shift/su_mean 0.000
_refine_ls_structure_factor_coef Fsqd
_refine_ls_weighting_details 'w=1/[\s^2^(Fo^2^)+(0.0948P)^2^+1.0479P] where P=(Fo^2^+2Fc^2^)/3'
_refine_ls_weighting_scheme calc
_refine_ls_wR_factor_gt 0.1452
_refine_ls_wR_factor_ref 0.1481
_reflns_Friedel_coverage 0.000
_reflns_number_gt 6403
_reflns_number_total 7116
_reflns_threshold_expression 'I > 2\s(I)'
_cod_data_source_file ja6b03972_si_001.cif
_cod_data_source_block kt4013
_cod_depositor_comments
;
The following automatic conversions were performed:

data item '_exptl_absorpt_correction_type' value 'Multi-scan' was
changed to 'multi-scan' in accordance with the
/home/saulius/struct/COD-crude-data/automatic-downloads/DataCite-retrospective/ACS/depositions/lib/dictionaries/cif_core.dic
dictionary named 'cif_core.dic' version 2.4.2 last updated on
2011-04-26.

Automatic conversion script
Id: cif_fix_values 6909 2019-04-08 15:41:33Z antanas 
;
_cod_original_cell_volume 3920.0(10)
_cod_original_sg_symbol_H-M 'P 21/n'
_cod_database_code 4130482
_shelx_space_group_comment
; 
The symmetry employed for this shelxl refinement is uniquely defined 
by the following loop, which should always be used as a source of 
symmetry information in preference to the above space-group names. 
They are only intended as comments. 
;
_shelx_estimated_absorpt_t_min 0.570
_shelx_estimated_absorpt_t_max 0.858
_shelxl_version_number 2014/6

loop_
_space_group_symop_operation_xyz
'x, y, z'
'-x+1/2, y+1/2, -z+1/2'
'-x, -y, -z'
'x-1/2, -y-1/2, z-1/2'

loop_
_atom_site_label
_atom_site_type_symbol
_atom_site_fract_x
_atom_site_fract_y
_atom_site_fract_z
_atom_site_U_iso_or_equiv
_atom_site_adp_type
_atom_site_occupancy
_atom_site_site_symmetry_order
_atom_site_calc_flag
_atom_site_refinement_flags_posn
_atom_site_refinement_flags_adp
Ru1 Ru 0.43392(2) 0.66081(2) 0.61192(2) 0.01842(14) Uani 1 1 d . .
P1 P 0.55130(7) 0.53713(6) 0.66378(3) 0.0195(2) Uani 1 1 d . .
O1 O 0.5706(2) 0.5763(2) 0.53663(10) 0.0295(6) Uani 1 1 d . .
B1 B 0.2848(4) 0.7669(3) 0.53102(16) 0.0267(8) Uani 1 1 d . .
H1 H 0.363(3) 0.747(3) 0.5767(14) 0.016(8) Uiso 1 1 d . .
N1 N 0.5426(2) 0.7936(2) 0.64551(11) 0.0232(6) Uani 1 1 d . .
N2 N 0.4312(2) 0.8205(2) 0.71377(11) 0.0218(6) Uani 1 1 d . .
N3 N 0.3336(2) 0.6755(2) 0.66684(11) 0.0212(6) Uani 1 1 d . .
N4 N 0.2315(2) 0.5099(2) 0.65485(10) 0.0222(6) Uani 1 1 d . .
N5 N 0.2935(2) 0.5623(2) 0.57805(10) 0.0212(6) Uani 1 1 d . .
C1 C 0.6584(4) 0.7942(3) 0.57623(16) 0.0415(10) Uani 1 1 d . .
H1A H 0.6954 0.7249 0.5814 0.062 Uiso 1 1 calc R U
H1B H 0.7118 0.8428 0.5638 0.062 Uiso 1 1 calc R U
H1C H 0.5845 0.7890 0.5515 0.062 Uiso 1 1 calc R U
C2 C 0.6334(3) 0.8337(2) 0.62512(15) 0.0266(8) Uani 1 1 d . .
C3 C 0.7074(3) 0.9117(3) 0.64875(14) 0.0283(8) Uani 1 1 d . .
H3 H 0.7701 0.9363 0.6338 0.034 Uiso 1 1 calc R U
C4 C 0.6906(3) 0.9539(3) 0.69391(14) 0.0289(8) Uani 1 1 d . .
H4 H 0.7433 1.0047 0.7113 0.035 Uiso 1 1 calc R U
C5 C 0.5954(3) 0.9200(2) 0.71273(13) 0.0257(7) Uani 1 1 d . .
H5 H 0.5804 0.9498 0.7430 0.031 Uiso 1 1 calc R U
C6 C 0.5194(3) 0.8417(2) 0.68803(13) 0.0215(7) Uani 1 1 d . .
C7 C 0.3536(3) 0.7455(2) 0.70595(12) 0.0190(6) Uani 1 1 d . .
C8 C 0.2839(3) 0.7161(2) 0.74349(12) 0.0214(7) Uani 1 1 d . .
C9 C 0.2687(3) 0.7625(3) 0.78820(13) 0.0257(7) Uani 1 1 d . .
H9 H 0.3022 0.8288 0.7985 0.031 Uiso 1 1 calc R U
C10 C 0.2025(3) 0.7077(3) 0.81715(13) 0.0266(7) Uani 1 1 d . .
H10 H 0.1899 0.7378 0.8478 0.032 Uiso 1 1 calc R U
C11 C 0.1541(3) 0.6103(3) 0.80276(13) 0.0256(7) Uani 1 1 d . .
H11 H 0.1100 0.5749 0.8238 0.031 Uiso 1 1 calc R U
C12 C 0.1693(3) 0.5638(2) 0.75782(13) 0.0229(7) Uani 1 1 d . .
H12 H 0.1366 0.4972 0.7478 0.028 Uiso 1 1 calc R U
C13 C 0.2342(3) 0.6190(2) 0.72843(12) 0.0220(7) Uani 1 1 d . .
C14 C 0.2661(3) 0.5947(2) 0.67957(12) 0.0200(7) Uani 1 1 d . .
C15 C 0.2356(3) 0.4967(2) 0.60463(13) 0.0213(7) Uani 1 1 d . .
C16 C 0.1653(3) 0.4160(3) 0.58016(14) 0.0273(7) Uani 1 1 d . .
H16 H 0.1312 0.3663 0.5992 0.033 Uiso 1 1 calc R U
C17 C 0.1454(3) 0.4086(3) 0.52837(14) 0.0319(8) Uani 1 1 d . .
H17 H 0.1029 0.3512 0.5114 0.038 Uiso 1 1 calc R U
C18 C 0.1887(3) 0.4867(3) 0.50184(14) 0.0290(8) Uani 1 1 d . .
H18 H 0.1691 0.4869 0.4661 0.035 Uiso 1 1 calc R U
C19 C 0.2611(3) 0.5654(3) 0.52681(13) 0.0230(7) Uani 1 1 d . .
C20 C 0.2941(3) 0.6594(2) 0.49954(13) 0.0254(8) Uani 1 1 d . .
H20A H 0.2411 0.6644 0.4661 0.031 Uiso 1 1 calc R U
H20B H 0.3757 0.6511 0.4941 0.031 Uiso 1 1 calc R U
C21 C 0.1573(3) 0.7905(3) 0.54492(14) 0.0295(8) Uani 1 1 d . .
H21 H 0.1305 0.7262 0.5605 0.035 Uiso 1 1 calc R U
C22 C 0.1655(4) 0.8803(3) 0.58285(15) 0.0344(9) Uani 1 1 d . .
H22A H 0.2117 0.8560 0.6156 0.041 Uiso 1 1 calc R U
H22B H 0.0851 0.8970 0.5879 0.041 Uiso 1 1 calc R U
C23 C 0.2224(4) 0.9816(3) 0.56771(16) 0.0415(10) Uani 1 1 d . .
H23A H 0.1641 1.0189 0.5421 0.050 Uiso 1 1 calc R U
H23B H 0.2422 1.0275 0.5976 0.050 Uiso 1 1 calc R U
C24 C 0.3348(4) 0.9626(3) 0.54634(16) 0.0383(9) Uani 1 1 d . .
H24A H 0.4006 0.9472 0.5747 0.046 Uiso 1 1 calc R U
H24B H 0.3546 1.0281 0.5303 0.046 Uiso 1 1 calc R U
C25 C 0.3266(4) 0.8731(3) 0.50760(14) 0.0314(8) Uani 1 1 d . .
H25 H 0.4065 0.8615 0.4997 0.038 Uiso 1 1 calc R U
C26 C 0.2389(4) 0.8949(3) 0.45814(15) 0.0393(9) Uani 1 1 d . .
H26A H 0.2595 0.9629 0.4446 0.047 Uiso 1 1 calc R U
H26B H 0.2490 0.8401 0.4334 0.047 Uiso 1 1 calc R U
C27 C 0.1084(4) 0.8980(3) 0.46230(16) 0.0418(10) Uani 1 1 d . .
H27A H 0.0917 0.9667 0.4763 0.050 Uiso 1 1 calc R U
H27B H 0.0595 0.8926 0.4280 0.050 Uiso 1 1 calc R U
C28 C 0.0713(4) 0.8119(3) 0.49505(15) 0.0369(9) Uani 1 1 d . .
H28A H 0.0607 0.7462 0.4752 0.044 Uiso 1 1 calc R U
H28B H -0.0063 0.8308 0.5028 0.044 Uiso 1 1 calc R U
C29 C 0.5281(3) 0.5307(2) 0.72860(13) 0.0219(7) Uani 1 1 d . .
C30 C 0.4663(3) 0.4466(3) 0.74490(13) 0.0251(7) Uani 1 1 d . .
H30 H 0.4410 0.3903 0.7225 0.030 Uiso 1 1 calc R U
C31 C 0.4416(3) 0.4443(3) 0.79247(14) 0.0276(7) Uani 1 1 d . .
H31 H 0.4003 0.3864 0.8027 0.033 Uiso 1 1 calc R U
C32 C 0.4771(3) 0.5268(3) 0.82609(14) 0.0277(7) Uani 1 1 d . .
H32 H 0.4603 0.5252 0.8591 0.033 Uiso 1 1 calc R U
C33 C 0.5366(3) 0.6106(3) 0.81076(13) 0.0264(7) Uani 1 1 d . .
H33 H 0.5608 0.6668 0.8334 0.032 Uiso 1 1 calc R U
C34 C 0.5614(3) 0.6135(2) 0.76264(12) 0.0230(7) Uani 1 1 d . .
H34 H 0.6014 0.6722 0.7526 0.028 Uiso 1 1 calc R U
C35 C 0.7094(3) 0.5635(3) 0.66727(12) 0.0245(7) Uani 1 1 d . .
C36 C 0.7659(3) 0.6517(3) 0.69195(15) 0.0289(8) Uani 1 1 d . .
H36 H 0.7241 0.6953 0.7109 0.035 Uiso 1 1 calc R U
C37 C 0.8809(4) 0.6765(3) 0.68931(16) 0.0373(9) Uani 1 1 d . .
H37 H 0.9170 0.7368 0.7062 0.045 Uiso 1 1 calc R U
C38 C 0.9436(3) 0.6140(4) 0.66232(15) 0.0398(10) Uani 1 1 d . .
H38 H 1.0223 0.6313 0.6602 0.048 Uiso 1 1 calc R U
C39 C 0.8906(3) 0.5265(4) 0.63862(15) 0.0371(9) Uani 1 1 d . .
H39 H 0.9340 0.4828 0.6204 0.045 Uiso 1 1 calc R U
C40 C 0.7752(3) 0.5005(3) 0.64060(14) 0.0319(8) Uani 1 1 d . .
H40 H 0.7405 0.4396 0.6238 0.038 Uiso 1 1 calc R U
C41 C 0.5434(3) 0.3995(3) 0.64437(13) 0.0241(7) Uani 1 1 d . .
C42 C 0.6083(3) 0.3243(3) 0.67619(15) 0.0291(8) Uani 1 1 d . .
H42 H 0.6518 0.3449 0.7082 0.035 Uiso 1 1 calc R U
C43 C 0.6095(3) 0.2205(3) 0.66150(15) 0.0320(8) Uani 1 1 d . .
H43 H 0.6544 0.1705 0.6832 0.038 Uiso 1 1 calc R U
C44 C 0.5450(3) 0.1898(3) 0.61498(15) 0.0308(8) Uani 1 1 d . .
H44 H 0.5448 0.1185 0.6050 0.037 Uiso 1 1 calc R U
C45 C 0.4809(3) 0.2630(3) 0.58310(14) 0.0279(7) Uani 1 1 d . .
H45 H 0.4371 0.2420 0.5512 0.034 Uiso 1 1 calc R U
C46 C 0.4808(3) 0.3681(3) 0.59786(13) 0.0232(7) Uani 1 1 d . .
H46 H 0.4373 0.4182 0.5758 0.028 Uiso 1 1 calc R U
C47 C 0.5200(3) 0.6173(3) 0.56430(14) 0.0268(8) Uani 1 1 d . .

loop_
_atom_site_aniso_label
_atom_site_aniso_U_11
_atom_site_aniso_U_22
_atom_site_aniso_U_33
_atom_site_aniso_U_23
_atom_site_aniso_U_13
_atom_site_aniso_U_12
Ru1 0.02065(19) 0.01656(18) 0.01728(19) 0.00029(8) 0.00180(12) -0.00036(8)
P1 0.0210(4) 0.0182(4) 0.0188(4) 0.0011(3) 0.0024(3) 0.0016(3)
O1 0.0289(13) 0.0338(13) 0.0282(13) -0.0042(10) 0.0116(11) 0.0035(10)
B1 0.028(2) 0.0238(18) 0.027(2) 0.0031(15) 0.0026(16) -0.0004(15)
N1 0.0260(14) 0.0168(13) 0.0255(15) -0.0009(11) 0.0018(12) -0.0022(10)
N2 0.0230(14) 0.0193(12) 0.0227(15) -0.0020(11) 0.0035(11) 0.0011(11)
N3 0.0213(14) 0.0162(12) 0.0249(15) -0.0002(10) 0.0016(12) -0.0003(10)
N4 0.0267(14) 0.0200(13) 0.0198(14) -0.0011(10) 0.0038(11) -0.0001(11)
N5 0.0205(13) 0.0199(12) 0.0222(14) 0.0010(10) 0.0016(11) 0.0012(10)
C1 0.050(2) 0.040(2) 0.038(2) -0.0057(18) 0.0182(19) -0.0222(19)
C2 0.0298(19) 0.0205(16) 0.029(2) 0.0010(12) 0.0042(16) -0.0078(12)
C3 0.0311(19) 0.0280(17) 0.0257(18) 0.0039(14) 0.0052(14) -0.0031(14)
C4 0.0319(18) 0.0185(15) 0.033(2) 0.0010(14) -0.0015(15) -0.0027(13)
C5 0.0278(17) 0.0210(15) 0.0271(18) -0.0009(13) 0.0022(14) -0.0006(13)
C6 0.0269(18) 0.0165(15) 0.0193(17) -0.0006(11) 0.0005(14) 0.0029(11)
C7 0.0232(16) 0.0154(13) 0.0178(15) -0.0009(11) 0.0021(12) 0.0048(11)
C8 0.0216(16) 0.0195(15) 0.0216(16) -0.0013(12) 0.0008(13) 0.0050(12)
C9 0.0293(18) 0.0230(16) 0.0248(18) -0.0022(13) 0.0051(14) 0.0036(13)
C10 0.0312(18) 0.0270(17) 0.0234(17) -0.0030(13) 0.0101(14) 0.0025(14)
C11 0.0275(18) 0.0289(17) 0.0222(17) 0.0031(13) 0.0093(14) 0.0050(13)
C12 0.0232(16) 0.0195(15) 0.0259(17) 0.0047(12) 0.0043(13) 0.0027(12)
C13 0.0219(16) 0.0220(15) 0.0214(16) 0.0001(12) 0.0026(13) 0.0042(12)
C14 0.0212(15) 0.0181(14) 0.0203(16) 0.0019(12) 0.0030(12) 0.0042(12)
C15 0.0194(15) 0.0179(14) 0.0260(17) 0.0005(12) 0.0034(13) -0.0007(12)
C16 0.0284(18) 0.0236(16) 0.0303(19) -0.0035(14) 0.0068(15) -0.0049(13)
C17 0.0330(19) 0.0316(18) 0.031(2) -0.0104(15) 0.0065(15) -0.0070(15)
C18 0.0282(18) 0.0345(18) 0.0230(18) -0.0078(14) 0.0018(14) -0.0041(14)
C19 0.0215(16) 0.0284(16) 0.0198(16) -0.0036(13) 0.0061(13) 0.0029(13)
C20 0.0281(19) 0.0290(18) 0.0167(17) 0.0004(12) -0.0018(14) 0.0011(12)
C21 0.0345(19) 0.0265(17) 0.0268(19) -0.0019(14) 0.0044(15) 0.0048(14)
C22 0.038(2) 0.036(2) 0.0263(19) -0.0042(16) 0.0006(16) 0.0169(16)
C23 0.056(3) 0.0297(19) 0.034(2) -0.0070(16) -0.0030(19) 0.0144(18)
C24 0.047(2) 0.0259(18) 0.038(2) 0.0028(16) -0.0020(18) -0.0011(16)
C25 0.039(2) 0.0248(17) 0.029(2) 0.0038(15) 0.0023(16) 0.0031(15)
C26 0.058(3) 0.0320(19) 0.027(2) 0.0072(15) 0.0062(18) 0.0047(17)
C27 0.047(2) 0.040(2) 0.031(2) 0.0038(17) -0.0096(18) 0.0156(18)
C28 0.034(2) 0.041(2) 0.033(2) -0.0044(17) -0.0011(17) 0.0082(17)
C29 0.0207(16) 0.0193(14) 0.0244(17) 0.0014(12) 0.0012(13) 0.0043(12)
C30 0.0281(17) 0.0228(15) 0.0238(17) 0.0012(13) 0.0035(14) -0.0030(13)
C31 0.0299(18) 0.0259(16) 0.0270(18) 0.0054(14) 0.0055(14) -0.0057(14)
C32 0.0293(18) 0.0343(18) 0.0205(17) 0.0013(14) 0.0071(14) 0.0029(14)
C33 0.0307(18) 0.0218(15) 0.0256(18) -0.0034(13) 0.0027(14) 0.0021(13)
C34 0.0240(16) 0.0226(15) 0.0220(17) 0.0017(12) 0.0032(13) 0.0035(12)
C35 0.0248(17) 0.0307(17) 0.0176(16) 0.0058(13) 0.0030(13) 0.0024(13)
C36 0.0255(19) 0.0335(19) 0.0268(19) 0.0017(14) 0.0027(15) -0.0002(13)
C37 0.029(2) 0.048(2) 0.034(2) -0.0004(17) 0.0058(17) -0.0089(17)
C38 0.0224(18) 0.070(3) 0.026(2) 0.0055(19) 0.0007(15) -0.0035(18)
C39 0.0254(19) 0.060(3) 0.026(2) 0.0014(17) 0.0066(15) 0.0122(17)
C40 0.0311(19) 0.0384(19) 0.0267(19) 0.0010(15) 0.0064(15) 0.0100(15)
C41 0.0254(17) 0.0238(15) 0.0249(17) -0.0003(13) 0.0094(14) -0.0005(13)
C42 0.036(2) 0.0245(16) 0.0264(19) 0.0015(14) 0.0043(16) 0.0046(14)
C43 0.037(2) 0.0265(17) 0.032(2) 0.0015(14) 0.0071(16) 0.0070(14)
C44 0.039(2) 0.0193(15) 0.037(2) -0.0033(15) 0.0140(16) 0.0004(15)
C45 0.0311(18) 0.0260(16) 0.0291(19) -0.0033(14) 0.0116(15) -0.0033(14)
C46 0.0267(17) 0.0222(15) 0.0220(17) -0.0013(13) 0.0079(14) 0.0036(13)
C47 0.0245(17) 0.0242(17) 0.0273(19) 0.0100(14) -0.0052(15) -0.0038(13)

loop_
_atom_type_symbol
_atom_type_description
_atom_type_scat_dispersion_real
_atom_type_scat_dispersion_imag
_atom_type_scat_source
C C 0.0181 0.0091 'International Tables Vol C Tables 4.2.6.8 and 6.1.1.4'
H H 0.0000 0.0000 'International Tables Vol C Tables 4.2.6.8 and 6.1.1.4'
B B 0.0090 0.0039 'International Tables Vol C Tables 4.2.6.8 and 6.1.1.4'
N N 0.0311 0.0180 'International Tables Vol C Tables 4.2.6.8 and 6.1.1.4'
O O 0.0492 0.0322 'International Tables Vol C Tables 4.2.6.8 and 6.1.1.4'
P P 0.2955 0.4335 'International Tables Vol C Tables 4.2.6.8 and 6.1.1.4'
Ru Ru 0.0552 3.2960 'International Tables Vol C Tables 4.2.6.8 and 6.1.1.4'

loop_
_geom_angle_atom_site_label_1
_geom_angle_atom_site_label_2
_geom_angle_atom_site_label_3
_geom_angle
C47 Ru1 N3 167.82(12)
C47 Ru1 N5 89.49(13)
N3 Ru1 N5 82.78(11)
C47 Ru1 N1 100.19(13)
N3 Ru1 N1 89.35(11)
N5 Ru1 N1 164.99(10)
C47 Ru1 P1 83.59(10)
N3 Ru1 P1 88.38(8)
N5 Ru1 P1 99.40(7)
N1 Ru1 P1 93.11(7)
C47 Ru1 H1 94.4(13)
N3 Ru1 H1 94.1(14)
N5 Ru1 H1 83.8(13)
N1 Ru1 H1 84.1(13)
P1 Ru1 H1 176.2(13)
C29 P1 C41 102.90(15)
C29 P1 C35 106.79(15)
C41 P1 C35 100.57(16)
C29 P1 Ru1 115.23(10)
C41 P1 Ru1 118.77(11)
C35 P1 Ru1 111.00(11)
C25 B1 C21 106.9(3)
C25 B1 C20 116.6(3)
C21 B1 C20 115.7(3)
C25 B1 H1 107.8(15)
C21 B1 H1 106.7(15)
C20 B1 H1 102.4(15)
C2 N1 C6 117.2(3)
C2 N1 Ru1 122.7(2)
C6 N1 Ru1 120.0(2)
C7 N2 C6 128.4(3)
C7 N3 C14 108.3(3)
C7 N3 Ru1 125.5(2)
C14 N3 Ru1 122.5(2)
C14 N4 C15 123.0(3)
C15 N5 C19 119.2(3)
C15 N5 Ru1 123.5(2)
C19 N5 Ru1 117.3(2)
C2 C1 H1A 109.5
C2 C1 H1B 109.5
H1A C1 H1B 109.5
C2 C1 H1C 109.5
H1A C1 H1C 109.5
H1B C1 H1C 109.5
N1 C2 C3 122.2(3)
N1 C2 C1 121.6(3)
C3 C2 C1 116.2(3)
C4 C3 C2 120.5(4)
C4 C3 H3 119.8
C2 C3 H3 119.8
C5 C4 C3 117.8(3)
C5 C4 H4 121.1
C3 C4 H4 121.1
C4 C5 C6 121.3(3)
C4 C5 H5 119.3
C6 C5 H5 119.3
N2 C6 N1 128.6(3)
N2 C6 C5 110.9(3)
N1 C6 C5 120.5(3)
N2 C7 N3 127.8(3)
N2 C7 C8 122.1(3)
N3 C7 C8 109.6(3)
C9 C8 C13 121.3(3)
C9 C8 C7 132.5(3)
C13 C8 C7 106.1(3)
C10 C9 C8 117.0(3)
C10 C9 H9 121.5
C8 C9 H9 121.5
C9 C10 C11 122.0(3)
C9 C10 H10 119.0
C11 C10 H10 119.0
C10 C11 C12 120.9(3)
C10 C11 H11 119.6
C12 C11 H11 119.6
C13 C12 C11 117.3(3)
C13 C12 H12 121.4
C11 C12 H12 121.4
C12 C13 C8 121.5(3)
C12 C13 C14 131.7(3)
C8 C13 C14 106.8(3)
N4 C14 N3 129.1(3)
N4 C14 C13 122.2(3)
N3 C14 C13 108.7(3)
N5 C15 N4 124.0(3)
N5 C15 C16 120.3(3)
N4 C15 C16 115.4(3)
C17 C16 C15 119.9(3)
C17 C16 H16 120.0
C15 C16 H16 120.0
C16 C17 C18 118.3(3)
C16 C17 H17 120.8
C18 C17 H17 120.8
C17 C18 C19 120.9(3)
C17 C18 H18 119.6
C19 C18 H18 119.6
N5 C19 C18 119.4(3)
N5 C19 C20 118.5(3)
C18 C19 C20 121.7(3)
C19 C20 B1 111.7(3)
C19 C20 H20A 109.3
B1 C20 H20A 109.3
C19 C20 H20B 109.3
B1 C20 H20B 109.3
H20A C20 H20B 107.9
C22 C21 C28 113.6(3)
C22 C21 B1 110.8(3)
C28 C21 B1 107.0(3)
C22 C21 H21 108.4
C28 C21 H21 108.4
B1 C21 H21 108.4
C21 C22 C23 115.1(3)
C21 C22 H22A 108.5
C23 C22 H22A 108.5
C21 C22 H22B 108.5
C23 C22 H22B 108.5
H22A C22 H22B 107.5
C24 C23 C22 113.8(3)
C24 C23 H23A 108.8
C22 C23 H23A 108.8
C24 C23 H23B 108.8
C22 C23 H23B 108.8
H23A C23 H23B 107.7
C23 C24 C25 115.3(3)
C23 C24 H24A 108.5
C25 C24 H24A 108.5
C23 C24 H24B 108.5
C25 C24 H24B 108.5
H24A C24 H24B 107.5
C26 C25 C24 113.6(3)
C26 C25 B1 107.3(3)
C24 C25 B1 109.9(3)
C26 C25 H25 108.7
C24 C25 H25 108.7
B1 C25 H25 108.7
C27 C26 C25 115.6(3)
C27 C26 H26A 108.4
C25 C26 H26A 108.4
C27 C26 H26B 108.4
C25 C26 H26B 108.4
H26A C26 H26B 107.5
C28 C27 C26 114.6(3)
C28 C27 H27A 108.6
C26 C27 H27A 108.6
C28 C27 H27B 108.6
C26 C27 H27B 108.6
H27A C27 H27B 107.6
C27 C28 C21 115.5(3)
C27 C28 H28A 108.4
C21 C28 H28A 108.4
C27 C28 H28B 108.4
C21 C28 H28B 108.4
H28A C28 H28B 107.5
C34 C29 C30 117.3(3)
C34 C29 P1 121.5(3)
C30 C29 P1 120.9(2)
C31 C30 C29 121.4(3)
C31 C30 H30 119.3
C29 C30 H30 119.3
C30 C31 C32 120.3(3)
C30 C31 H31 119.8
C32 C31 H31 119.8
C33 C32 C31 119.2(3)
C33 C32 H32 120.4
C31 C32 H32 120.4
C32 C33 C34 120.7(3)
C32 C33 H33 119.7
C34 C33 H33 119.7
C33 C34 C29 121.0(3)
C33 C34 H34 119.5
C29 C34 H34 119.5
C40 C35 C36 117.2(3)
C40 C35 P1 120.1(3)
C36 C35 P1 122.4(3)
C37 C36 C35 121.5(4)
C37 C36 H36 119.3
C35 C36 H36 119.3
C38 C37 C36 120.3(4)
C38 C37 H37 119.8
C36 C37 H37 119.8
C39 C38 C37 119.1(4)
C39 C38 H38 120.4
C37 C38 H38 120.4
C38 C39 C40 121.5(4)
C38 C39 H39 119.3
C40 C39 H39 119.3
C39 C40 C35 120.4(4)
C39 C40 H40 119.8
C35 C40 H40 119.8
C46 C41 C42 118.8(3)
C46 C41 P1 121.8(3)
C42 C41 P1 119.3(3)
C43 C42 C41 120.8(3)
C43 C42 H42 119.6
C41 C42 H42 119.6
C42 C43 C44 119.8(3)
C42 C43 H43 120.1
C44 C43 H43 120.1
C45 C44 C43 120.1(3)
C45 C44 H44 120.0
C43 C44 H44 120.0
C44 C45 C46 120.0(3)
C44 C45 H45 120.0
C46 C45 H45 120.0
C41 C46 C45 120.5(3)
C41 C46 H46 119.7
C45 C46 H46 119.7
O1 C47 Ru1 170.6(3)

loop_
_geom_bond_atom_site_label_1
_geom_bond_atom_site_label_2
_geom_bond_distance
Ru1 C47 1.860(4)
Ru1 N3 2.065(3)
Ru1 N5 2.116(3)
Ru1 N1 2.199(3)
Ru1 P1 2.3588(8)
Ru1 H1 1.58(3)
P1 C29 1.827(4)
P1 C41 1.832(3)
P1 C35 1.843(4)
O1 C47 1.161(5)
B1 C25 1.611(5)
B1 C21 1.620(6)
B1 C20 1.630(5)
B1 H1 1.40(4)
N1 C2 1.376(5)
N1 C6 1.377(5)
N2 C7 1.301(4)
N2 C6 1.369(5)
N3 C7 1.370(4)
N3 C14 1.377(4)
N4 C14 1.295(4)
N4 C15 1.379(5)
N5 C15 1.363(4)
N5 C19 1.364(4)
C1 C2 1.496(6)
C1 H1A 0.9800
C1 H1B 0.9800
C1 H1C 0.9800
C2 C3 1.386(5)
C3 C4 1.384(5)
C3 H3 0.9500
C4 C5 1.370(5)
C4 H4 0.9500
C5 C6 1.412(5)
C5 H5 0.9500
C7 C8 1.464(5)
C8 C9 1.388(5)
C8 C13 1.394(5)
C9 C10 1.387(5)
C9 H9 0.9500
C10 C11 1.388(5)
C10 H10 0.9500
C11 C12 1.395(5)
C11 H11 0.9500
C12 C13 1.388(5)
C12 H12 0.9500
C13 C14 1.473(5)
C15 C16 1.397(5)
C16 C17 1.379(5)
C16 H16 0.9500
C17 C18 1.379(5)
C17 H17 0.9500
C18 C19 1.395(5)
C18 H18 0.9500
C19 C20 1.497(5)
C20 H20A 0.9900
C20 H20B 0.9900
C21 C22 1.530(5)
C21 C28 1.536(5)
C21 H21 1.0000
C22 C23 1.542(6)
C22 H22A 0.9900
C22 H22B 0.9900
C23 C24 1.541(7)
C23 H23A 0.9900
C23 H23B 0.9900
C24 C25 1.542(6)
C24 H24A 0.9900
C24 H24B 0.9900
C25 C26 1.539(5)
C25 H25 1.0000
C26 C27 1.536(7)
C26 H26A 0.9900
C26 H26B 0.9900
C27 C28 1.526(7)
C27 H27A 0.9900
C27 H27B 0.9900
C28 H28A 0.9900
C28 H28B 0.9900
C29 C34 1.406(5)
C29 C30 1.408(5)
C30 C31 1.372(5)
C30 H30 0.9500
C31 C32 1.401(5)
C31 H31 0.9500
C32 C33 1.379(5)
C32 H32 0.9500
C33 C34 1.387(5)
C33 H33 0.9500
C34 H34 0.9500
C35 C40 1.400(5)
C35 C36 1.404(5)
C36 C37 1.383(6)
C36 H36 0.9500
C37 C38 1.379(6)
C37 H37 0.9500
C38 C39 1.371(6)
C38 H38 0.9500
C39 C40 1.387(6)
C39 H39 0.9500
C40 H40 0.9500
C41 C46 1.383(5)
C41 C42 1.406(5)
C42 C43 1.384(5)
C42 H42 0.9500
C43 C44 1.389(5)
C43 H43 0.9500
C44 C45 1.385(5)
C44 H44 0.9500
C45 C46 1.400(5)
C45 H45 0.9500
C46 H46 0.9500

loop_
_geom_torsion_atom_site_label_1
_geom_torsion_atom_site_label_2
_geom_torsion_atom_site_label_3
_geom_torsion_atom_site_label_4
_geom_torsion
C6 N1 C2 C3 6.9(5)
Ru1 N1 C2 C3 -174.6(3)
C6 N1 C2 C1 -173.9(3)
Ru1 N1 C2 C1 4.6(5)
N1 C2 C3 C4 -1.3(5)
C1 C2 C3 C4 179.4(3)
C2 C3 C4 C5 -3.4(5)
C3 C4 C5 C6 2.4(5)
C7 N2 C6 N1 4.9(5)
C7 N2 C6 C5 -171.2(3)
C2 N1 C6 N2 176.4(3)
Ru1 N1 C6 N2 -2.1(4)
C2 N1 C6 C5 -7.7(4)
Ru1 N1 C6 C5 173.7(2)
C4 C5 C6 N2 179.8(3)
C4 C5 C6 N1 3.3(5)
C6 N2 C7 N3 -7.1(5)
C6 N2 C7 C8 164.3(3)
C14 N3 C7 N2 165.0(3)
Ru1 N3 C7 N2 6.2(4)
C14 N3 C7 C8 -7.4(3)
Ru1 N3 C7 C8 -166.11(19)
N2 C7 C8 C9 10.2(5)
N3 C7 C8 C9 -176.9(3)
N2 C7 C8 C13 -165.2(3)
N3 C7 C8 C13 7.6(3)
C13 C8 C9 C10 0.2(5)
C7 C8 C9 C10 -174.7(3)
C8 C9 C10 C11 0.6(5)
C9 C10 C11 C12 -0.7(5)
C10 C11 C12 C13 -0.2(5)
C11 C12 C13 C8 1.0(5)
C11 C12 C13 C14 -179.3(3)
C9 C8 C13 C12 -1.1(5)
C7 C8 C13 C12 175.0(3)
C9 C8 C13 C14 179.2(3)
C7 C8 C13 C14 -4.8(3)
C15 N4 C14 N3 -15.1(5)
C15 N4 C14 C13 164.1(3)
C7 N3 C14 N4 -176.5(3)
Ru1 N3 C14 N4 -17.0(5)
C7 N3 C14 C13 4.3(3)
Ru1 N3 C14 C13 163.8(2)
C12 C13 C14 N4 1.5(5)
C8 C13 C14 N4 -178.8(3)
C12 C13 C14 N3 -179.2(3)
C8 C13 C14 N3 0.5(3)
C19 N5 C15 N4 -157.7(3)
Ru1 N5 C15 N4 22.7(4)
C19 N5 C15 C16 15.7(5)
Ru1 N5 C15 C16 -163.9(2)
C14 N4 C15 N5 11.5(5)
C14 N4 C15 C16 -162.2(3)
N5 C15 C16 C17 -6.1(5)
N4 C15 C16 C17 167.7(3)
C15 C16 C17 C18 -4.9(5)
C16 C17 C18 C19 6.5(5)
C15 N5 C19 C18 -14.0(5)
Ru1 N5 C19 C18 165.6(3)
C15 N5 C19 C20 159.7(3)
Ru1 N5 C19 C20 -20.7(4)
C17 C18 C19 N5 2.9(5)
C17 C18 C19 C20 -170.5(3)
N5 C19 C20 B1 -37.2(4)
C18 C19 C20 B1 136.3(3)
C25 B1 C20 C19 175.9(3)
C21 B1 C20 C19 -57.0(4)
C25 B1 C21 C22 -59.4(4)
C20 B1 C21 C22 168.8(3)
C25 B1 C21 C28 64.9(4)
C20 B1 C21 C28 -66.9(4)
C28 C21 C22 C23 -67.6(5)
B1 C21 C22 C23 52.9(4)
C21 C22 C23 C24 -44.3(4)
C22 C23 C24 C25 44.9(5)
C23 C24 C25 C26 66.2(5)
C23 C24 C25 B1 -53.9(4)
C21 B1 C25 C26 -64.5(4)
C20 B1 C25 C26 66.8(4)
C21 B1 C25 C24 59.5(4)
C20 B1 C25 C24 -169.3(3)
C24 C25 C26 C27 -67.9(5)
B1 C25 C26 C27 53.8(4)
C25 C26 C27 C28 -42.8(5)
C26 C27 C28 C21 43.4(5)
C22 C21 C28 C27 67.8(5)
B1 C21 C28 C27 -54.7(4)
C41 P1 C29 C34 160.8(3)
C35 P1 C29 C34 55.4(3)
Ru1 P1 C29 C34 -68.4(3)
C41 P1 C29 C30 -25.2(3)
C35 P1 C29 C30 -130.6(3)
Ru1 P1 C29 C30 105.6(3)
C34 C29 C30 C31 -1.4(5)
P1 C29 C30 C31 -175.7(3)
C29 C30 C31 C32 0.5(5)
C30 C31 C32 C33 0.2(5)
C31 C32 C33 C34 0.0(5)
C32 C33 C34 C29 -0.9(5)
C30 C29 C34 C33 1.6(5)
P1 C29 C34 C33 175.8(3)
C29 P1 C35 C40 128.9(3)
C41 P1 C35 C40 21.8(3)
Ru1 P1 C35 C40 -104.8(3)
C29 P1 C35 C36 -57.6(3)
C41 P1 C35 C36 -164.7(3)
Ru1 P1 C35 C36 68.7(3)
C40 C35 C36 C37 1.1(5)
P1 C35 C36 C37 -172.5(3)
C35 C36 C37 C38 -0.4(6)
C36 C37 C38 C39 -0.7(6)
C37 C38 C39 C40 1.0(6)
C38 C39 C40 C35 -0.2(6)
C36 C35 C40 C39 -0.8(5)
P1 C35 C40 C39 173.0(3)
C29 P1 C41 C46 135.8(3)
C35 P1 C41 C46 -114.1(3)
Ru1 P1 C41 C46 7.1(3)
C29 P1 C41 C42 -48.1(3)
C35 P1 C41 C42 62.0(3)
Ru1 P1 C41 C42 -176.8(3)
C46 C41 C42 C43 -0.2(6)
P1 C41 C42 C43 -176.4(3)
C41 C42 C43 C44 -0.7(6)
C42 C43 C44 C45 0.9(6)
C43 C44 C45 C46 -0.3(6)
C42 C41 C46 C45 0.8(5)
P1 C41 C46 C45 176.9(3)
C44 C45 C46 C41 -0.6(6)
